data_7217871
loop_
_publ_author_name
'Leyssens, T.'
'Tumanova, N.'
'Robeyns, K.'
'Candoni, N.'
'Veesler, S.'

_publ_section_title
;
 Solution cocrystallization, an effective tool to explore the variety of
 cocrystal systems: caffeine/dicarboxylic acid cocrystals
;
_journal_issue 41
_journal_name_full CrystEngComm
_journal_page_first 9603
_journal_paper_doi 10.1039/C4CE01495B
_journal_volume 16
_journal_year 2014
_chemical_formula_moiety '2(C8 H10 N4 O2), C5 H6 O4'
_chemical_formula_sum 'C21 H26 N8 O8'
_chemical_formula_weight 518.50
_chemical_name_systematic
;
 ?
;
_space_group_crystal_system triclinic
_space_group_IT_number 2
_space_group_name_Hall '-P 1'
_space_group_name_H-M_alt 'P -1'
_symmetry_space_group_name_Hall '-P 1'
_symmetry_space_group_name_H-M 'P -1'
_atom_sites_solution_hydrogens geom
_audit_creation_method SHELXL-2014
_cell_angle_alpha 89.975(6)
_cell_angle_beta 83.335(6)
_cell_angle_gamma 61.808(6)
_cell_formula_units_Z 2
_cell_length_a 7.9317(6)
_cell_length_b 8.2797(2)
_cell_length_c 20.4795(15)
_cell_measurement_reflns_used 5366
_cell_measurement_temperature 150(2)
_cell_measurement_theta_max 25.2952
_cell_measurement_theta_min 2.9061
_cell_volume 1175.10(15)
_computing_cell_refinement
;
CrysAlisPro, Agilent Technologies,
Version 1.171.36.21 (release 14-08-2012 CrysAlis171 .NET)
(compiled Sep 14 2012,17:21:16)
;
_computing_data_collection MAR
_computing_data_reduction
;
CrysAlisPro, Agilent Technologies,
Version 1.171.36.21 (release 14-08-2012 CrysAlis171 .NET)
(compiled Sep 14 2012,17:21:16)
;
_computing_molecular_graphics 'MERCURY (Macrae et al., 2008)'
_computing_publication_material
;

'MERCURY (Macrae et al., 2008), Platon (Spek, 2009)'



;
_computing_structure_refinement 'SHELXL-2014 (Sheldrick, 2014)'
_diffrn_ambient_temperature 150(2)
_diffrn_measured_fraction_theta_full 0.968
_diffrn_measured_fraction_theta_max 0.969
_diffrn_measurement_device_type 'MAR345 image plate'
_diffrn_measurement_method
;
'150 images, \D\F 1.5\% '
'120 images, \D\F 1.5\%  (2nd orientation)'
;
_diffrn_radiation_monochromator 'Xenocs Fox3D mirror'
_diffrn_radiation_source 'Rigaku UltraX 18 rotating anode'
_diffrn_radiation_type MoK\a
_diffrn_radiation_wavelength 0.71073
_diffrn_reflns_av_R_equivalents 0.0396
_diffrn_reflns_av_unetI/netI 0.0312
_diffrn_reflns_Laue_measured_fraction_full 0.968
_diffrn_reflns_Laue_measured_fraction_max 0.969
_diffrn_reflns_limit_h_max 9
_diffrn_reflns_limit_h_min -9
_diffrn_reflns_limit_k_max 9
_diffrn_reflns_limit_k_min -9
_diffrn_reflns_limit_l_max 24
_diffrn_reflns_limit_l_min -24
_diffrn_reflns_number 17407
_diffrn_reflns_point_group_measured_fraction_full 0.968
_diffrn_reflns_point_group_measured_fraction_max 0.969
_diffrn_reflns_theta_full 25.240
_diffrn_reflns_theta_max 25.356
_diffrn_reflns_theta_min 2.912
_exptl_absorpt_coefficient_mu 0.115
_exptl_absorpt_correction_T_max 0.9864
_exptl_absorpt_correction_T_min 0.8455
_exptl_absorpt_correction_type multi-scan
_exptl_absorpt_process_details SADABS
_exptl_crystal_colour colourless
_exptl_crystal_density_diffrn 1.465
_exptl_crystal_description block
_exptl_crystal_F_000 544
_exptl_crystal_size_max 0.400
_exptl_crystal_size_mid 0.140
_exptl_crystal_size_min 0.120
_refine_diff_density_max 0.369
_refine_diff_density_min -0.343
_refine_diff_density_rms 0.064
_refine_ls_extinction_method none
_refine_ls_goodness_of_fit_ref 1.126
_refine_ls_hydrogen_treatment constr
_refine_ls_matrix_type full
_refine_ls_number_parameters 341
_refine_ls_number_reflns 4159
_refine_ls_number_restraints 0
_refine_ls_restrained_S_all 1.126
_refine_ls_R_factor_all 0.0704
_refine_ls_R_factor_gt 0.0651
_refine_ls_shift/su_max 0.000
_refine_ls_shift/su_mean 0.000
_refine_ls_structure_factor_coef Fsqd
_refine_ls_weighting_details 'w=1/[\s^2^(Fo^2^)+(0.0323P)^2^+2.9683P] where P=(Fo^2^+2Fc^2^)/3'
_refine_ls_weighting_scheme calc
_refine_ls_wR_factor_gt 0.1626
_refine_ls_wR_factor_ref 0.1662
_reflns_Friedel_coverage 0.000
_reflns_number_gt 3756
_reflns_number_total 4159
_reflns_threshold_expression 'I > 2\s(I)'
_cod_data_source_file c4ce01495b2.cif
_cod_data_source_block tlmo024
_cod_depositor_comments 'Adding full bibliography for 7217867--7217872.cif.'
_cod_original_cell_volume 1175.10(14)
_cod_database_code 7217871
_shelx_space_group_comment
;
The symmetry employed for this shelxl refinement is uniquely defined
by the following loop, which should always be used as a source of
symmetry information in preference to the above space-group names.
They are only intended as comments.
;
_shelx_estimated_absorpt_t_min 0.956
_shelx_estimated_absorpt_t_max 0.986
_shelxl_version_number 2014-3

loop_
_space_group_symop_operation_xyz
'x, y, z'
'-x, -y, -z'

loop_
_atom_site_label
_atom_site_type_symbol
_atom_site_fract_x
_atom_site_fract_y
_atom_site_fract_z
_atom_site_U_iso_or_equiv
_atom_site_adp_type
_atom_site_occupancy
_atom_site_site_symmetry_order
_atom_site_calc_flag
_atom_site_refinement_flags_posn
_atom_site_refinement_flags_adp
N1 N 0.6834(4) 0.3654(4) 0.81702(13) 0.0283(6) Uani 1 1 d . .
C2 C 0.7542(5) 0.1892(5) 0.83187(16) 0.0303(7) Uani 1 1 d . .
H2 H 0.8593 0.0901 0.8059 0.036 Uiso 1 1 calc R U
N3 N 0.6605(4) 0.1678(4) 0.88730(13) 0.0276(6) Uani 1 1 d . .
C4 C 0.5192(4) 0.3413(4) 0.91025(14) 0.0224(6) Uani 1 1 d . .
C5 C 0.5362(4) 0.4583(4) 0.86632(14) 0.0230(6) Uani 1 1 d . .
N6 N 0.4171(4) 0.6440(4) 0.87297(12) 0.0250(6) Uani 1 1 d . .
C7 C 0.2722(5) 0.7187(4) 0.92500(15) 0.0273(7) Uani 1 1 d . .
N8 N 0.2551(4) 0.5951(3) 0.96934(12) 0.0231(6) Uani 1 1 d . .
C9 C 0.3739(4) 0.4040(4) 0.96685(15) 0.0243(6) Uani 1 1 d . .
C10 C 0.7006(5) -0.0052(5) 0.91707(18) 0.0358(8) Uani 1 1 d . .
H10A H 0.7973 -0.1081 0.8873 0.054 Uiso 1 1 calc R U
H10B H 0.5815 -0.0149 0.9248 0.054 Uiso 1 1 calc R U
H10C H 0.7497 -0.0084 0.9591 0.054 Uiso 1 1 calc R U
C11 C 0.4485(5) 0.7693(5) 0.82830(17) 0.0351(8) Uani 1 1 d . .
H11A H 0.3434 0.8948 0.8388 0.053 Uiso 1 1 calc R U
H11B H 0.4513 0.7316 0.7827 0.053 Uiso 1 1 calc R U
H11C H 0.5717 0.7651 0.8337 0.053 Uiso 1 1 calc R U
O12 O 0.1631(4) 0.8831(3) 0.93330(12) 0.0369(6) Uani 1 1 d . .
C13 C 0.0943(5) 0.6768(5) 1.02390(16) 0.0297(7) Uani 1 1 d . .
H13A H -0.0165 0.6665 1.0120 0.045 Uiso 1 1 calc R U
H13B H 0.0577 0.8065 1.0321 0.045 Uiso 1 1 calc R U
H13C H 0.1353 0.6114 1.0638 0.045 Uiso 1 1 calc R U
O14 O 0.3487(3) 0.3104(3) 1.00896(11) 0.0332(6) Uani 1 1 d . .
N15 N 0.4272(4) 0.5823(4) 0.39563(13) 0.0292(6) Uani 1 1 d . .
C16 C 0.3154(5) 0.7638(5) 0.40452(16) 0.0321(7) Uani 1 1 d . .
H16 H 0.2163 0.8207 0.4406 0.038 Uiso 1 1 calc R U
N17 N 0.3559(4) 0.8585(4) 0.35784(14) 0.0310(6) Uani 1 1 d . .
C18 C 0.5068(4) 0.7282(4) 0.31516(15) 0.0254(7) Uani 1 1 d . .
C19 C 0.5457(4) 0.5629(4) 0.33945(15) 0.0240(6) Uani 1 1 d . .
N20 N 0.6900(4) 0.3993(4) 0.31003(13) 0.0263(6) Uani 1 1 d . .
C21 C 0.8059(5) 0.4016(5) 0.25421(16) 0.0285(7) Uani 1 1 d . .
N22 N 0.7643(4) 0.5733(4) 0.23073(12) 0.0280(6) Uani 1 1 d . .
C23 C 0.6134(5) 0.7455(5) 0.25660(16) 0.0290(7) Uani 1 1 d . .
C24 C 0.2563(6) 1.0567(5) 0.3523(2) 0.0452(9) Uani 1 1 d . .
H24A H 0.1587 1.1154 0.3908 0.068 Uiso 1 1 calc R U
H24B H 0.1935 1.0848 0.3122 0.068 Uiso 1 1 calc R U
H24C H 0.3496 1.1032 0.3501 0.068 Uiso 1 1 calc R U
C25 C 0.7202(5) 0.2260(5) 0.33699(18) 0.0355(8) Uani 1 1 d . .
H25A H 0.8242 0.1237 0.3088 0.053 Uiso 1 1 calc R U
H25B H 0.6011 0.2167 0.3388 0.053 Uiso 1 1 calc R U
H25C H 0.7557 0.2211 0.3815 0.053 Uiso 1 1 calc R U
O26 O 0.9386(3) 0.2602(3) 0.22653(12) 0.0368(6) Uani 1 1 d . .
C27 C 0.8886(5) 0.5739(6) 0.17186(17) 0.0387(9) Uani 1 1 d . .
H27A H 0.8458 0.7005 0.1596 0.058 Uiso 1 1 calc R U
H27B H 0.8805 0.5021 0.1355 0.058 Uiso 1 1 calc R U
H27C H 1.0223 0.5195 0.1812 0.058 Uiso 1 1 calc R U
O28 O 0.5848(4) 0.8873(4) 0.23070(13) 0.0440(7) Uani 1 1 d . .
C29 C 0.7832(5) 0.5397(5) 0.47653(15) 0.0277(7) Uani 1 1 d . .
O30 O 0.8581(4) 0.3735(3) 0.47026(11) 0.0349(6) Uani 1 1 d . .
O31 O 0.6469(3) 0.6404(3) 0.52467(11) 0.0335(6) Uani 1 1 d . .
H31 H 0.6198 0.5720 0.5490 0.050 Uiso 1 1 calc R U
C32 C 0.8389(4) 0.6532(4) 0.42977(15) 0.0270(7) Uani 1 1 d . .
C33 C 0.7446(6) 0.8560(5) 0.44456(19) 0.0413(9) Uani 1 1 d . .
H33A H 0.8038 0.9097 0.4131 0.062 Uiso 1 1 calc R U
H33B H 0.7616 0.8813 0.4894 0.062 Uiso 1 1 calc R U
H33C H 0.6066 0.9100 0.4409 0.062 Uiso 1 1 calc R U
C34 C 0.9707(5) 0.5603(4) 0.37857(16) 0.0281(7) Uani 1 1 d . .
H34 H 1.0202 0.4309 0.3760 0.034 Uiso 1 1 calc R U
C35 C 1.0489(5) 0.6368(5) 0.32505(15) 0.0285(7) Uani 1 1 d . .
O36 O 0.9935(4) 0.7981(3) 0.31696(13) 0.0438(7) Uani 1 1 d . .
O37 O 1.1905(3) 0.5036(3) 0.28591(11) 0.0337(6) Uani 1 1 d . .
H37 H 1.2245 0.5486 0.2535 0.051 Uiso 1 1 calc R U

loop_
_atom_site_aniso_label
_atom_site_aniso_U_11
_atom_site_aniso_U_22
_atom_site_aniso_U_33
_atom_site_aniso_U_23
_atom_site_aniso_U_13
_atom_site_aniso_U_12
N1 0.0277(14) 0.0313(15) 0.0239(13) -0.0022(11) 0.0024(11) -0.0137(12)
C2 0.0262(17) 0.0296(18) 0.0293(17) -0.0048(13) 0.0025(13) -0.0098(14)
N3 0.0245(14) 0.0257(14) 0.0308(14) 0.0002(11) -0.0016(11) -0.0108(11)
C4 0.0188(14) 0.0237(16) 0.0235(15) 0.0001(12) -0.0024(12) -0.0093(12)
C5 0.0205(15) 0.0269(16) 0.0214(15) -0.0009(12) -0.0002(12) -0.0118(13)
N6 0.0250(13) 0.0236(14) 0.0240(13) 0.0048(10) -0.0004(10) -0.0103(11)
C7 0.0294(17) 0.0263(17) 0.0257(16) 0.0012(12) -0.0039(13) -0.0129(14)
N8 0.0201(13) 0.0241(13) 0.0202(12) 0.0021(10) 0.0000(10) -0.0070(11)
C9 0.0207(15) 0.0294(17) 0.0230(15) -0.0009(12) -0.0015(12) -0.0125(13)
C10 0.0369(19) 0.0230(17) 0.043(2) 0.0044(14) -0.0062(16) -0.0107(15)
C11 0.045(2) 0.0322(19) 0.0293(17) 0.0090(14) -0.0012(15) -0.0205(16)
O12 0.0372(14) 0.0210(12) 0.0392(14) 0.0012(10) 0.0019(11) -0.0046(11)
C13 0.0226(16) 0.0344(18) 0.0261(16) -0.0003(13) 0.0028(13) -0.0100(14)
O14 0.0332(13) 0.0313(13) 0.0331(13) 0.0107(10) 0.0000(10) -0.0147(11)
N15 0.0299(15) 0.0325(15) 0.0242(13) 0.0026(11) 0.0008(11) -0.0151(12)
C16 0.0273(17) 0.0351(19) 0.0277(17) -0.0004(14) 0.0002(13) -0.0107(15)
N17 0.0268(14) 0.0261(15) 0.0351(15) 0.0003(11) -0.0042(12) -0.0085(12)
C18 0.0228(16) 0.0277(17) 0.0258(16) 0.0063(12) -0.0061(12) -0.0114(13)
C19 0.0245(16) 0.0274(16) 0.0235(15) 0.0021(12) -0.0024(12) -0.0153(13)
N20 0.0267(14) 0.0251(14) 0.0256(13) 0.0023(10) 0.0013(11) -0.0122(12)
C21 0.0264(16) 0.0345(19) 0.0261(16) 0.0012(13) -0.0024(13) -0.0160(15)
N22 0.0266(14) 0.0368(16) 0.0222(13) 0.0044(11) 0.0018(11) -0.0174(12)
C23 0.0276(17) 0.0344(19) 0.0299(17) 0.0089(14) -0.0061(13) -0.0183(14)
C24 0.041(2) 0.031(2) 0.054(2) 0.0036(17) -0.0037(18) -0.0092(17)
C25 0.043(2) 0.0253(18) 0.0372(19) 0.0037(14) -0.0008(16) -0.0165(16)
O26 0.0316(13) 0.0351(14) 0.0346(13) -0.0069(10) 0.0074(10) -0.0110(11)
C27 0.036(2) 0.060(2) 0.0271(17) 0.0063(16) 0.0043(15) -0.0305(19)
O28 0.0448(15) 0.0382(15) 0.0482(16) 0.0200(12) -0.0020(12) -0.0199(12)
C29 0.0265(16) 0.0313(19) 0.0222(15) 0.0039(13) -0.0035(13) -0.0112(14)
O30 0.0387(14) 0.0301(14) 0.0284(12) 0.0011(10) 0.0052(10) -0.0125(11)
O31 0.0319(13) 0.0330(13) 0.0301(12) 0.0036(10) 0.0081(10) -0.0136(11)
C32 0.0242(16) 0.0300(17) 0.0233(16) 0.0024(13) 0.0001(13) -0.0109(14)
C33 0.041(2) 0.0275(19) 0.041(2) -0.0004(15) 0.0134(16) -0.0083(16)
C34 0.0277(16) 0.0241(16) 0.0287(17) 0.0005(13) -0.0010(13) -0.0098(13)
C35 0.0251(16) 0.0339(19) 0.0244(16) 0.0028(13) -0.0003(13) -0.0130(14)
O36 0.0445(15) 0.0314(14) 0.0433(15) 0.0058(11) 0.0131(12) -0.0123(12)
O37 0.0344(13) 0.0328(13) 0.0277(12) -0.0018(10) 0.0086(10) -0.0136(11)

loop_
_atom_type_symbol
_atom_type_description
_atom_type_scat_dispersion_real
_atom_type_scat_dispersion_imag
_atom_type_scat_source
C C 0.0033 0.0016 'International Tables Vol C Tables 4.2.6.8 and 6.1.1.4'
H H 0.0000 0.0000 'International Tables Vol C Tables 4.2.6.8 and 6.1.1.4'
N N 0.0061 0.0033 'International Tables Vol C Tables 4.2.6.8 and 6.1.1.4'
O O 0.0106 0.0060 'International Tables Vol C Tables 4.2.6.8 and 6.1.1.4'

loop_
_geom_angle_atom_site_label_1
_geom_angle_atom_site_label_2
_geom_angle_atom_site_label_3
_geom_angle
C2 N1 C5 103.9(3)
N3 C2 N1 112.8(3)
N3 C2 H2 123.6
N1 C2 H2 123.6
C2 N3 C4 106.2(3)
C2 N3 C10 126.8(3)
C4 N3 C10 127.1(3)
C5 C4 N3 106.1(3)
C5 C4 C9 122.4(3)
N3 C4 C9 131.5(3)
N1 C5 C4 111.1(3)
N1 C5 N6 126.3(3)
C4 C5 N6 122.6(3)
C5 N6 C7 119.9(3)
C5 N6 C11 121.7(3)
C7 N6 C11 118.3(3)
O12 C7 N6 122.5(3)
O12 C7 N8 120.9(3)
N6 C7 N8 116.6(3)
C9 N8 C7 126.9(3)
C9 N8 C13 117.1(2)
C7 N8 C13 116.0(2)
O14 C9 N8 121.4(3)
O14 C9 C4 127.1(3)
N8 C9 C4 111.5(3)
N3 C10 H10A 109.5
N3 C10 H10B 109.5
H10A C10 H10B 109.5
N3 C10 H10C 109.5
H10A C10 H10C 109.5
H10B C10 H10C 109.5
N6 C11 H11A 109.5
N6 C11 H11B 109.5
H11A C11 H11B 109.5
N6 C11 H11C 109.5
H11A C11 H11C 109.5
H11B C11 H11C 109.5
N8 C13 H13A 109.5
N8 C13 H13B 109.5
H13A C13 H13B 109.5
N8 C13 H13C 109.5
H13A C13 H13C 109.5
H13B C13 H13C 109.5
C16 N15 C19 103.2(3)
N15 C16 N17 113.9(3)
N15 C16 H16 123.1
N17 C16 H16 123.1
C16 N17 C18 105.3(3)
C16 N17 C24 127.2(3)
C18 N17 C24 127.5(3)
C19 C18 N17 106.0(3)
C19 C18 C23 122.6(3)
N17 C18 C23 131.3(3)
N15 C19 C18 111.6(3)
N15 C19 N20 125.5(3)
C18 C19 N20 122.9(3)
C19 N20 C21 119.0(3)
C19 N20 C25 120.4(3)
C21 N20 C25 120.7(3)
O26 C21 N20 121.8(3)
O26 C21 N22 121.3(3)
N20 C21 N22 117.0(3)
C21 N22 C23 127.0(3)
C21 N22 C27 116.4(3)
C23 N22 C27 116.5(3)
O28 C23 N22 121.8(3)
O28 C23 C18 126.7(3)
N22 C23 C18 111.4(3)
N17 C24 H24A 109.5
N17 C24 H24B 109.5
H24A C24 H24B 109.5
N17 C24 H24C 109.5
H24A C24 H24C 109.5
H24B C24 H24C 109.5
N20 C25 H25A 109.5
N20 C25 H25B 109.5
H25A C25 H25B 109.5
N20 C25 H25C 109.5
H25A C25 H25C 109.5
H25B C25 H25C 109.5
N22 C27 H27A 109.5
N22 C27 H27B 109.5
H27A C27 H27B 109.5
N22 C27 H27C 109.5
H27A C27 H27C 109.5
H27B C27 H27C 109.5
O30 C29 O31 124.1(3)
O30 C29 C32 123.1(3)
O31 C29 C32 112.8(3)
C29 O31 H31 109.5
C34 C32 C33 125.8(3)
C34 C32 C29 115.8(3)
C33 C32 C29 118.4(3)
C32 C33 H33A 109.5
C32 C33 H33B 109.5
H33A C33 H33B 109.5
C32 C33 H33C 109.5
H33A C33 H33C 109.5
H33B C33 H33C 109.5
C32 C34 C35 127.1(3)
C32 C34 H34 116.5
C35 C34 H34 116.5
O36 C35 O37 123.3(3)
O36 C35 C34 126.1(3)
O37 C35 C34 110.6(3)
C35 O37 H37 109.5

loop_
_geom_bond_atom_site_label_1
_geom_bond_atom_site_label_2
_geom_bond_distance
N1 C2 1.343(4)
N1 C5 1.361(4)
C2 N3 1.341(4)
C2 H2 0.9500
N3 C4 1.377(4)
N3 C10 1.463(4)
C4 C5 1.364(4)
C4 C9 1.438(4)
C5 N6 1.368(4)
N6 C7 1.373(4)
N6 C11 1.472(4)
C7 O12 1.218(4)
C7 N8 1.412(4)
N8 C9 1.405(4)
N8 C13 1.479(4)
C9 O14 1.221(4)
C10 H10A 0.9800
C10 H10B 0.9800
C10 H10C 0.9800
C11 H11A 0.9800
C11 H11B 0.9800
C11 H11C 0.9800
C13 H13A 0.9800
C13 H13B 0.9800
C13 H13C 0.9800
N15 C16 1.335(4)
N15 C19 1.356(4)
C16 N17 1.341(4)
C16 H16 0.9500
N17 C18 1.378(4)
N17 C24 1.458(5)
C18 C19 1.361(4)
C18 C23 1.432(4)
C19 N20 1.372(4)
N20 C21 1.387(4)
N20 C25 1.458(4)
C21 O26 1.224(4)
C21 N22 1.397(4)
N22 C23 1.410(4)
N22 C27 1.467(4)
C23 O28 1.219(4)
C24 H24A 0.9800
C24 H24B 0.9800
C24 H24C 0.9800
C25 H25A 0.9800
C25 H25B 0.9800
C25 H25C 0.9800
C27 H27A 0.9800
C27 H27B 0.9800
C27 H27C 0.9800
C29 O30 1.214(4)
C29 O31 1.318(4)
C29 C32 1.513(4)
O31 H31 0.8400
C32 C34 1.331(4)
C32 C33 1.494(5)
C33 H33A 0.9800
C33 H33B 0.9800
C33 H33C 0.9800
C34 C35 1.483(4)
C34 H34 0.9500
C35 O36 1.211(4)
C35 O37 1.320(4)
O37 H37 0.8400

loop_
_geom_torsion_atom_site_label_1
_geom_torsion_atom_site_label_2
_geom_torsion_atom_site_label_3
_geom_torsion_atom_site_label_4
_geom_torsion
C5 N1 C2 N3 -0.3(4)
N1 C2 N3 C4 0.0(4)
N1 C2 N3 C10 179.8(3)
C2 N3 C4 C5 0.3(3)
C10 N3 C4 C5 -179.5(3)
C2 N3 C4 C9 179.2(3)
C10 N3 C4 C9 -0.6(5)
C2 N1 C5 C4 0.5(3)
C2 N1 C5 N6 -179.4(3)
N3 C4 C5 N1 -0.5(3)
C9 C4 C5 N1 -179.5(3)
N3 C4 C5 N6 179.4(3)
C9 C4 C5 N6 0.4(5)
N1 C5 N6 C7 179.1(3)
C4 C5 N6 C7 -0.9(4)
N1 C5 N6 C11 -5.5(5)
C4 C5 N6 C11 174.6(3)
C5 N6 C7 O12 179.6(3)
C11 N6 C7 O12 4.0(5)
C5 N6 C7 N8 -0.2(4)
C11 N6 C7 N8 -175.7(3)
O12 C7 N8 C9 -178.0(3)
N6 C7 N8 C9 1.8(4)
O12 C7 N8 C13 2.2(4)
N6 C7 N8 C13 -178.0(3)
C7 N8 C9 O14 178.1(3)
C13 N8 C9 O14 -2.0(4)
C7 N8 C9 C4 -2.2(4)
C13 N8 C9 C4 177.7(3)
C5 C4 C9 O14 -179.3(3)
N3 C4 C9 O14 1.9(6)
C5 C4 C9 N8 1.0(4)
N3 C4 C9 N8 -177.8(3)
C19 N15 C16 N17 0.1(4)
N15 C16 N17 C18 -0.2(4)
N15 C16 N17 C24 177.7(3)
C16 N17 C18 C19 0.3(3)
C24 N17 C18 C19 -177.6(3)
C16 N17 C18 C23 -179.1(3)
C24 N17 C18 C23 3.0(6)
C16 N15 C19 C18 0.1(4)
C16 N15 C19 N20 179.2(3)
N17 C18 C19 N15 -0.3(4)
C23 C18 C19 N15 179.2(3)
N17 C18 C19 N20 -179.4(3)
C23 C18 C19 N20 0.1(5)
N15 C19 N20 C21 -176.9(3)
C18 C19 N20 C21 2.1(5)
N15 C19 N20 C25 3.3(5)
C18 C19 N20 C25 -177.7(3)
C19 N20 C21 O26 178.9(3)
C25 N20 C21 O26 -1.4(5)
C19 N20 C21 N22 -1.2(4)
C25 N20 C21 N22 178.5(3)
O26 C21 N22 C23 178.1(3)
N20 C21 N22 C23 -1.8(5)
O26 C21 N22 C27 -0.4(5)
N20 C21 N22 C27 179.7(3)
C21 N22 C23 O28 -177.0(3)
C27 N22 C23 O28 1.5(5)
C21 N22 C23 C18 3.7(4)
C27 N22 C23 C18 -177.9(3)
C19 C18 C23 O28 178.0(3)
N17 C18 C23 O28 -2.7(6)
C19 C18 C23 N22 -2.7(4)
N17 C18 C23 N22 176.6(3)
O30 C29 C32 C34 3.1(5)
O31 C29 C32 C34 -177.5(3)
O30 C29 C32 C33 -176.6(3)
O31 C29 C32 C33 2.8(4)
C33 C32 C34 C35 -1.4(6)
C29 C32 C34 C35 179.0(3)
C32 C34 C35 O36 -6.1(6)
C32 C34 C35 O37 174.0(3)
